data_1549643
loop_
_publ_author_name
'Tian, Haiquan'
'Su, Jing-Bu'
'Bao, Song-Song'
'Kurmoo, Mohamedally'
'Huang, Xin-Da'
'Zhang, Yi-Quan'
'Zheng, Li-Min'

_publ_section_title
;
 Reversible ON-OFF switching of single-molecule-magnetism associated with
 single-crystal-to-single-crystal structural transformation of a
 decanuclear dysprosium phosphonate.
;
_journal_issue 30
_journal_name_full 'Chemical science'
_journal_page_first 6424
_journal_page_last 6433
_journal_paper_doi 10.1039/c8sc01228h
_journal_volume 9
_journal_year 2018
_chemical_formula_moiety 'C138 H132 Dy10 N32 O54 P4'
_chemical_formula_sum 'C138 H132 Dy10 N32 O54 P4'
_chemical_formula_weight 4851.63
_space_group_crystal_system monoclinic
_space_group_IT_number 14
_space_group_name_Hall '-P 2ybc'
_space_group_name_H-M_alt 'P 1 21/c 1'
_symmetry_space_group_name_Hall '-P 2ybc'
_symmetry_space_group_name_H-M 'P 1 21/c 1'
_atom_sites_solution_hydrogens mixed
_audit_creation_method SHELXL-2013
_audit_update_record
;
2018-01-28 deposited with the CCDC.
2018-07-02 downloaded from the CCDC.
;
_cell_angle_alpha 90
_cell_angle_beta 112.797(4)
_cell_angle_gamma 90
_cell_formula_units_Z 2
_cell_length_a 24.731(5)
_cell_length_b 14.057(3)
_cell_length_c 25.496(5)
_cell_measurement_reflns_used 9955
_cell_measurement_temperature 123(2)
_cell_measurement_theta_max 27.625
_cell_measurement_theta_min 2.300
_cell_volume 8171(3)
_computing_cell_refinement SMART
_computing_data_collection 'SMART (Bruker, 2000)'
_computing_data_reduction 'SAINT (Bruker, 2000)'
_computing_molecular_graphics SHELXTL
_computing_publication_material SHELXTL
_computing_structure_refinement 'SHELXL-2013 (Sheldrick, 2013)'
_computing_structure_solution 'SHELXTL (Bruker, 2000)'
_diffrn_ambient_temperature 123(2)
_diffrn_measured_fraction_theta_full 0.988
_diffrn_measured_fraction_theta_max 0.988
_diffrn_measurement_device_type 'BRUKER D8'
_diffrn_radiation_type MoK\a
_diffrn_radiation_wavelength 0.71073
_diffrn_reflns_av_R_equivalents 0.0594
_diffrn_reflns_av_unetI/netI 0.0695
_diffrn_reflns_Laue_measured_fraction_full 0.988
_diffrn_reflns_Laue_measured_fraction_max 0.988
_diffrn_reflns_limit_h_max 30
_diffrn_reflns_limit_h_min -29
_diffrn_reflns_limit_k_max 17
_diffrn_reflns_limit_k_min -17
_diffrn_reflns_limit_l_max 31
_diffrn_reflns_limit_l_min -29
_diffrn_reflns_number 45959
_diffrn_reflns_point_group_measured_fraction_full 0.988
_diffrn_reflns_point_group_measured_fraction_max 0.988
_diffrn_reflns_theta_full 25.242
_diffrn_reflns_theta_max 26.000
_diffrn_reflns_theta_min 2.236
_exptl_absorpt_coefficient_mu 4.643
_exptl_absorpt_correction_T_max 0.800
_exptl_absorpt_correction_T_min 0.520
_exptl_absorpt_correction_type multi-scan
_exptl_absorpt_process_details 'SADABS(Bruker, 2000)'
_exptl_crystal_colour orange
_exptl_crystal_density_diffrn 1.972
_exptl_crystal_description block
_exptl_crystal_F_000 4672
_exptl_crystal_size_max 0.150
_exptl_crystal_size_mid 0.150
_exptl_crystal_size_min 0.050
_refine_diff_density_max 3.096
_refine_diff_density_min -3.023
_refine_diff_density_rms 0.329
_refine_ls_extinction_method none
_refine_ls_goodness_of_fit_ref 1.086
_refine_ls_hydrogen_treatment constr
_refine_ls_matrix_type full
_refine_ls_number_parameters 1080
_refine_ls_number_reflns 15879
_refine_ls_number_restraints 767
_refine_ls_restrained_S_all 1.064
_refine_ls_R_factor_all 0.1300
_refine_ls_R_factor_gt 0.0935
_refine_ls_shift/su_max 0.001
_refine_ls_shift/su_mean 0.000
_refine_ls_structure_factor_coef Fsqd
_refine_ls_weighting_details 'w=1/[\s^2^(Fo^2^)+(0.1000P)^2^+554.8861P] where P=(Fo^2^+2Fc^2^)/3'
_refine_ls_weighting_scheme calc
_refine_ls_wR_factor_gt 0.2373
_refine_ls_wR_factor_ref 0.2675
_reflns_Friedel_coverage 0.000
_reflns_number_gt 11779
_reflns_number_total 15879
_reflns_threshold_expression 'I > 2\s(I)'
_cod_data_source_file c8sc01228h2.cif
_cod_data_source_block I
_cod_depositor_comments 'Adding full bibliography for 1549643--1549647.cif.'
_cod_database_code 1549643
_shelx_space_group_comment
;
The symmetry employed for this shelxl refinement is uniquely defined
by the following loop, which should always be used as a source of
symmetry information in preference to the above space-group names.
They are only intended as comments.
;
_shelx_estimated_absorpt_t_min 0.543
_shelx_estimated_absorpt_t_max 0.801
_platon_squeeze_void_probe_radius 1.20
_shelxl_version_number 2013-4

loop_
_space_group_symop_operation_xyz
'x, y, z'
'-x, y+1/2, -z+1/2'
'-x, -y, -z'
'x, -y-1/2, z-1/2'

loop_
_atom_site_label
_atom_site_type_symbol
_atom_site_fract_x
_atom_site_fract_y
_atom_site_fract_z
_atom_site_U_iso_or_equiv
_atom_site_adp_type
_atom_site_occupancy
_atom_site_site_symmetry_order
_atom_site_calc_flag
_atom_site_refinement_flags_posn
_atom_site_refinement_flags_adp
Dy1 Dy 0.83069(4) 0.75783(6) 0.57128(4) 0.0265(2) Uani 1 1 d . .
Dy2 Dy 0.74732(4) 0.75993(6) 0.41080(4) 0.0256(2) Uani 1 1 d . .
Dy3 Dy 0.67838(4) 0.49778(6) 0.34364(4) 0.0281(2) Uani 1 1 d . .
Dy4 Dy 0.59959(4) 0.46030(6) 0.45412(4) 0.0271(2) Uani 1 1 d . .
Dy5 Dy 0.75578(4) 0.53073(6) 0.58837(4) 0.0269(2) Uani 1 1 d . .
P1 P 0.6799(2) 0.6829(3) 0.5002(2) 0.0245(9) Uani 1 1 d . U
P2 P 0.7996(2) 0.5637(3) 0.4736(2) 0.0253(10) Uani 1 1 d . .
C1 C 0.8571(8) 0.9662(12) 0.6553(8) 0.039(3) Uani 1 1 d D U
H1 H 0.8752 0.9257 0.6871 0.046 Uiso 1 1 calc R U
C2 C 0.8588(9) 1.0610(10) 0.6627(8) 0.040(4) Uani 1 1 d D U
H2 H 0.8778 1.0848 0.7003 0.048 Uiso 1 1 calc R U
N13 N 0.8355(7) 1.1247(11) 0.6204(6) 0.040(3) Uani 1 1 d D U
C4 C 0.8075(9) 1.0863(11) 0.5685(8) 0.041(4) Uani 1 1 d D U
H4 H 0.7884 1.1269 0.5369 0.049 Uiso 1 1 calc R U
C5 C 0.8060(9) 0.9910(10) 0.5605(8) 0.037(3) Uani 1 1 d D U
C6 C 0.7735(7) 0.9433(11) 0.5033(8) 0.025(4) Uani 1 1 d . .
C7 C 0.7044(11) 0.9931(18) 0.3658(10) 0.052(6) Uani 1 1 d . .
H7 H 0.7030 1.0606 0.3649 0.063 Uiso 1 1 calc R U
C8 C 0.6767(10) 0.9387(13) 0.3162(9) 0.034(4) Uani 1 1 d . .
H8 H 0.6532 0.9694 0.2817 0.041 Uiso 1 1 calc R U
C9 C 0.6517(9) 0.7068(13) 0.2788(8) 0.028(4) Uani 1 1 d . .
C10 C 0.6196(8) 0.6458(11) 0.2282(7) 0.034(3) Uani 1 1 d D U
C11 C 0.5948(8) 0.6804(14) 0.1746(6) 0.036(3) Uani 1 1 d D U
H11 H 0.5971 0.7467 0.1686 0.044 Uiso 1 1 calc R U
N14 N 0.5670(8) 0.6239(10) 0.1293(7) 0.041(3) Uani 1 1 d D U
C13 C 0.5653(9) 0.5305(11) 0.1407(7) 0.037(3) Uani 1 1 d D U
H13 H 0.5455 0.4876 0.1106 0.045 Uiso 1 1 calc R U
C14 C 0.5912(8) 0.4975(13) 0.1944(6) 0.035(3) Uani 1 1 d D U
H14 H 0.5907 0.4307 0.2000 0.042 Uiso 1 1 calc R U
C15 C 0.9849(6) 0.7867(15) 0.6393(8) 0.038(3) Uani 1 1 d D U
H15 H 0.9794 0.8433 0.6174 0.045 Uiso 1 1 calc R U
C16 C 1.0386(8) 0.7647(14) 0.6781(8) 0.046(4) Uani 1 1 d D U
H16 H 1.0701 0.8059 0.6811 0.055 Uiso 1 1 calc R U
N15 N 1.0509(7) 0.6886(12) 0.7130(7) 0.043(3) Uani 1 1 d D U
C18 C 1.0042(6) 0.6312(16) 0.7038(8) 0.040(4) Uani 1 1 d D U
H18 H 1.0094 0.5760 0.7268 0.048 Uiso 1 1 calc R U
C19 C 0.9504(8) 0.6490(13) 0.6634(7) 0.037(5) Uani 1 1 d D .
C20 C 0.8983(9) 0.5874(15) 0.6493(9) 0.038(5) Uani 1 1 d . .
C21 C 0.8532(10) 0.3857(19) 0.6943(10) 0.051(6) Uani 1 1 d . .
H21 H 0.8877 0.3637 0.7243 0.062 Uiso 1 1 calc R U
C22 C 0.7984(10) 0.3347(18) 0.6778(10) 0.050(6) Uani 1 1 d . .
H22 H 0.7960 0.2757 0.6949 0.060 Uiso 1 1 calc R U
C23 C 0.6659(10) 0.3426(17) 0.5729(9) 0.041(5) Uani 1 1 d . .
C24 C 0.6122(8) 0.2878(12) 0.5498(6) 0.032(3) Uani 1 1 d D U
C25 C 0.5947(7) 0.2268(12) 0.5815(8) 0.034(3) Uani 1 1 d D U
H25 H 0.6169 0.2245 0.6214 0.041 Uiso 1 1 calc R U
N16 N 0.5473(6) 0.1689(11) 0.5594(6) 0.036(3) Uani 1 1 d D U
C27 C 0.5162(8) 0.1785(12) 0.5027(6) 0.029(3) Uani 1 1 d D U
H27 H 0.4833 0.1383 0.4846 0.035 Uiso 1 1 calc R U
C28 C 0.5305(6) 0.2436(9) 0.4710(7) 0.021(3) Uani 1 1 d D U
H28 H 0.5065 0.2493 0.4317 0.025 Uiso 1 1 calc R U
C29 C 0.6241(8) 0.7522(13) 0.5122(9) 0.030(3) Uani 1 1 d . U
H29A H 0.5854 0.7354 0.4826 0.035 Uiso 1 1 calc R U
H29B H 0.6236 0.7343 0.5495 0.035 Uiso 1 1 calc R U
C30 C 0.6322(7) 0.8586(12) 0.5112(5) 0.028(3) Uani 1 1 d D U
C31 C 0.6632(8) 0.9071(13) 0.5618(6) 0.034(3) Uani 1 1 d D U
C32 C 0.6892(7) 0.8614(13) 0.6142(5) 0.032(3) Uani 1 1 d D U
H32 H 0.6860 0.7942 0.6153 0.038 Uiso 1 1 calc R U
C33 C 0.7197(9) 0.9092(12) 0.6648(7) 0.039(3) Uani 1 1 d D U
H33 H 0.7379 0.8761 0.6997 0.046 Uiso 1 1 calc R U
C34 C 0.7222(10) 1.0080(12) 0.6618(8) 0.044(4) Uani 1 1 d D U
H34 H 0.7405 1.0423 0.6963 0.053 Uiso 1 1 calc R U
C35 C 0.6997(8) 1.0593(13) 0.6113(6) 0.037(3) Uani 1 1 d D U
H35 H 0.7041 1.1264 0.6108 0.044 Uiso 1 1 calc R U
C36 C 0.6702(8) 1.0085(13) 0.5613(6) 0.034(3) Uani 1 1 d D U
C37 C 0.6468(7) 1.0579(13) 0.5100(6) 0.033(3) Uani 1 1 d D U
H37 H 0.6510 1.1250 0.5095 0.039 Uiso 1 1 calc R U
C38 C 0.6171(8) 1.0090(13) 0.4594(6) 0.039(3) Uani 1 1 d D U
C39 C 0.5954(8) 1.0599(14) 0.4084(6) 0.037(3) Uani 1 1 d D U
H39 H 0.5995 1.1271 0.4091 0.045 Uiso 1 1 calc R U
C40 C 0.5678(9) 1.0137(12) 0.3565(8) 0.042(4) Uani 1 1 d D U
H40 H 0.5563 1.0482 0.3218 0.051 Uiso 1 1 calc R U
C41 C 0.5572(9) 0.9162(12) 0.3559(8) 0.042(4) Uani 1 1 d D U
H41 H 0.5359 0.8855 0.3208 0.051 Uiso 1 1 calc R U
C42 C 0.5774(8) 0.8630(14) 0.4060(6) 0.037(3) Uani 1 1 d D U
H42 H 0.5698 0.7966 0.4041 0.045 Uiso 1 1 calc R U
C43 C 0.6085(8) 0.9050(13) 0.4588(5) 0.033(3) Uani 1 1 d D U
C44 C 0.8637(7) 0.5091(13) 0.4668(8) 0.025(3) Uani 1 1 d . U
H44A H 0.8561 0.4401 0.4601 0.030 Uiso 1 1 calc R U
H44B H 0.8680 0.5359 0.4327 0.030 Uiso 1 1 calc R U
C45 C 0.9210(7) 0.5218(11) 0.5169(7) 0.029(3) Uani 1 1 d D U
C46 C 0.9383(7) 0.4530(11) 0.5601(8) 0.034(3) Uani 1 1 d D U
C47 C 0.9035(8) 0.3784(12) 0.5661(9) 0.040(3) Uani 1 1 d D U
H47 H 0.8639 0.3736 0.5399 0.048 Uiso 1 1 calc R U
C48 C 0.9255(7) 0.3110(15) 0.6095(7) 0.042(3) Uani 1 1 d D U
H48 H 0.9021 0.2580 0.6106 0.050 Uiso 1 1 calc R U
C49 C 0.9820(8) 0.3215(15) 0.6515(9) 0.049(4) Uani 1 1 d D U
H49 H 0.9957 0.2783 0.6826 0.058 Uiso 1 1 calc R U
C50 C 1.0185(9) 0.3951(13) 0.6479(8) 0.042(3) Uani 1 1 d D U
H50 H 1.0571 0.4003 0.6761 0.051 Uiso 1 1 calc R U
C51 C 0.9988(7) 0.4613(12) 0.6035(8) 0.034(3) Uani 1 1 d D U
C52 C 1.0348(8) 0.5370(11) 0.6018(8) 0.037(3) Uani 1 1 d D U
H52 H 1.0728 0.5430 0.6310 0.044 Uiso 1 1 calc R U
C53 C 1.0158(8) 0.6041(11) 0.5578(8) 0.036(3) Uani 1 1 d D U
C54 C 1.0529(9) 0.6801(12) 0.5587(9) 0.043(4) Uani 1 1 d D U
H54 H 1.0890 0.6880 0.5903 0.051 Uiso 1 1 calc R U
C55 C 1.0368(8) 0.7445(15) 0.5134(8) 0.046(4) Uani 1 1 d D U
H55 H 1.0637 0.7913 0.5113 0.056 Uiso 1 1 calc R U
C56 C 0.9802(7) 0.7382(13) 0.4711(9) 0.043(4) Uani 1 1 d D U
H56 H 0.9669 0.7845 0.4417 0.051 Uiso 1 1 calc R U
C57 C 0.9432(8) 0.6637(11) 0.4723(8) 0.035(3) Uani 1 1 d D U
H57 H 0.9058 0.6588 0.4420 0.042 Uiso 1 1 calc R U
C58 C 0.9586(7) 0.5957(11) 0.5159(8) 0.033(3) Uani 1 1 d D U
C59 C 0.8762(9) 0.8746(13) 0.4798(9) 0.033(4) Uani 1 1 d . .
C60 C 0.9145(10) 0.9561(18) 0.4741(11) 0.051(6) Uani 1 1 d . .
H60A H 0.9187 0.9509 0.4376 0.076 Uiso 1 1 calc R U
H60B H 0.9532 0.9526 0.5052 0.076 Uiso 1 1 calc R U
H60C H 0.8960 1.0170 0.4759 0.076 Uiso 1 1 calc R U
C61 C 0.8157(10) 0.6968(18) 0.6919(10) 0.046(5) Uani 1 1 d . .
C62 C 0.8332(12) 0.7153(19) 0.7537(10) 0.058(7) Uani 1 1 d . .
H62A H 0.8207 0.6621 0.7712 0.087 Uiso 1 1 calc R U
H62B H 0.8146 0.7741 0.7590 0.087 Uiso 1 1 calc R U
H62C H 0.8759 0.7221 0.7718 0.087 Uiso 1 1 calc R U
C63 C 0.5601(8) 0.6023(11) 0.3660(8) 0.025(4) Uani 1 1 d . .
C64 C 0.5321(9) 0.6635(17) 0.3150(9) 0.042(5) Uani 1 1 d . .
H64A H 0.5037 0.7061 0.3212 0.063 Uiso 1 1 calc R U
H64B H 0.5118 0.6235 0.2817 0.063 Uiso 1 1 calc R U
H64C H 0.5622 0.7014 0.3086 0.063 Uiso 1 1 calc R U
C65 C 0.7150(9) 0.3521(14) 0.4289(8) 0.034(4) Uani 1 1 d . .
C66 C 0.7337(11) 0.2727(15) 0.4705(9) 0.042(5) Uani 1 1 d . .
H66A H 0.7706 0.2460 0.4713 0.064 Uiso 1 1 calc R U
H66B H 0.7034 0.2232 0.4591 0.064 Uiso 1 1 calc R U
H66C H 0.7393 0.2964 0.5084 0.064 Uiso 1 1 calc R U
C67 C 0.6256(15) 0.2805(17) 0.2968(11) 0.071(8) Uani 1 1 d D U
C68 C 0.6537(17) 0.2220(19) 0.2647(12) 0.081(8) Uani 1 1 d D U
H68A H 0.6619 0.1580 0.2811 0.121 Uiso 1 1 calc R U
H68B H 0.6904 0.2522 0.2676 0.121 Uiso 1 1 calc R U
H68C H 0.6270 0.2179 0.2247 0.121 Uiso 1 1 calc R U
C69 C 0.7923(10) 0.4816(17) 0.3062(9) 0.044(5) Uani 1 1 d . .
C70 C 0.8090(11) 0.3811(17) 0.3003(11) 0.051(6) Uani 1 1 d . .
H70A H 0.8515 0.3772 0.3109 0.077 Uiso 1 1 calc R U
H70B H 0.7887 0.3604 0.2607 0.077 Uiso 1 1 calc R U
H70C H 0.7976 0.3399 0.3253 0.077 Uiso 1 1 calc R U
C71 C 0.5228(8) 0.5207(12) 0.5273(8) 0.026(4) Uani 1 1 d . .
C72 C 0.4983(11) 0.384(2) 0.3213(11) 0.078(7) Uani 1 1 d D U
H72A H 0.4653 0.3988 0.3322 0.117 Uiso 1 1 calc R U
H72B H 0.4882 0.3294 0.2954 0.117 Uiso 1 1 calc R U
H72C H 0.5067 0.4393 0.3021 0.117 Uiso 1 1 calc R U
C73 C 0.6703(12) 0.555(2) 0.6729(8) 0.062(6) Uani 1 1 d D U
H73A H 0.6751 0.4892 0.6864 0.093 Uiso 1 1 calc R U
H73B H 0.6318 0.5788 0.6697 0.093 Uiso 1 1 calc R U
H73C H 0.7012 0.5947 0.7000 0.093 Uiso 1 1 calc R U
N1 N 0.8299(7) 0.9280(11) 0.6031(6) 0.036(3) Uani 1 1 d D U
N2 N 0.7572(8) 1.0010(12) 0.4602(7) 0.037(4) Uani 1 1 d . .
N3 N 0.7308(8) 0.9490(10) 0.4111(7) 0.034(4) Uani 1 1 d . .
N4 N 0.6830(7) 0.8468(12) 0.3171(7) 0.030(3) Uani 1 1 d . .
N5 N 0.6524(7) 0.7998(11) 0.2675(7) 0.033(4) Uani 1 1 d . .
N6 N 0.6178(7) 0.5528(9) 0.2407(7) 0.034(3) Uani 1 1 d D U
N7 N 0.9389(7) 0.7287(10) 0.6314(7) 0.035(3) Uani 1 1 d D U
N8 N 0.9052(8) 0.5133(13) 0.6861(8) 0.039(4) Uani 1 1 d . .
N9 N 0.8530(7) 0.4612(11) 0.6670(7) 0.033(4) Uani 1 1 d . .
N10 N 0.7534(7) 0.3715(12) 0.6394(7) 0.037(4) Uani 1 1 d . .
N11 N 0.7027(8) 0.3169(12) 0.6241(8) 0.040(4) Uani 1 1 d . .
N12 N 0.5784(5) 0.3010(10) 0.4939(5) 0.026(3) Uani 1 1 d D U
O1 O 0.7669(6) 0.8513(9) 0.5003(6) 0.033(3) Uani 1 1 d . .
O2 O 0.6781(5) 0.6676(10) 0.3283(5) 0.029(3) Uani 1 1 d . .
O3 O 0.8511(5) 0.6052(9) 0.6055(5) 0.028(3) Uani 1 1 d . .
O4 O 0.6761(6) 0.4071(9) 0.5416(5) 0.028(3) Uani 1 1 d . .
O5 O 0.7392(5) 0.6913(9) 0.5528(5) 0.024(2) Uani 1 1 d . U
O6 O 0.6807(5) 0.7119(9) 0.4433(5) 0.022(2) Uani 1 1 d . U
O7 O 0.6649(5) 0.5774(8) 0.5008(5) 0.025(2) Uani 1 1 d . U
O8 O 0.8145(5) 0.6692(9) 0.4912(5) 0.026(3) Uani 1 1 d . .
O9 O 0.7512(5) 0.5735(9) 0.4146(6) 0.029(3) Uani 1 1 d . .
O10 O 0.7791(6) 0.5039(8) 0.5130(5) 0.030(3) Uani 1 1 d . .
O11 O 0.8326(6) 0.7596(9) 0.6630(6) 0.032(3) Uani 1 1 d . .
O12 O 0.7844(6) 0.6231(11) 0.6701(6) 0.039(3) Uani 1 1 d . .
O13 O 0.8873(7) 0.8455(10) 0.5319(6) 0.038(3) Uani 1 1 d . .
O14 O 0.8376(5) 0.8427(9) 0.4356(6) 0.029(3) Uani 1 1 d . .
O15 O 0.7384(8) 0.4950(14) 0.2987(6) 0.057(5) Uani 1 1 d . .
O16 O 0.8274(8) 0.5490(14) 0.3165(8) 0.062(5) Uani 1 1 d . .
O17 O 0.7420(6) 0.3626(9) 0.3970(6) 0.036(3) Uani 1 1 d . .
O18 O 0.6730(6) 0.4050(9) 0.4243(6) 0.035(3) Uani 1 1 d . .
O19 O 0.5998(6) 0.5437(10) 0.3666(6) 0.036(3) Uani 1 1 d . .
O20 O 0.5434(5) 0.6026(9) 0.4068(6) 0.030(3) Uani 1 1 d . .
O21 O 0.6269(9) 0.3703(11) 0.2962(8) 0.062(5) Uani 1 1 d . .
O22 O 0.6055(13) 0.2380(15) 0.3289(9) 0.091(8) Uani 1 1 d . .
O23 O 0.5516(7) 0.3608(13) 0.3736(7) 0.054(4) Uani 1 1 d D U
H23A H 0.5667 0.3062 0.3745 0.065 Uiso 1 1 d R U
O24 O 0.4949(6) 0.4462(9) 0.4364(5) 0.030(3) Uani 1 1 d . .
O25 O 0.5741(5) 0.5135(10) 0.5319(6) 0.031(3) Uani 1 1 d . .
O26 O 0.6743(6) 0.5594(10) 0.6162(6) 0.040(3) Uani 1 1 d D U
H26A H 0.6425 0.5742 0.5888 0.048 Uiso 1 1 d R U
O1W O 0.7995(6) 0.7095(10) 0.3536(6) 0.036(3) Uani 1 1 d . .
H1WB H 0.8291 0.7452 0.3600 0.054 Uiso 1 1 d R U
H1WA H 0.8109 0.6524 0.3621 0.054 Uiso 1 1 d R U

loop_
_atom_site_aniso_label
_atom_site_aniso_U_11
_atom_site_aniso_U_22
_atom_site_aniso_U_33
_atom_site_aniso_U_23
_atom_site_aniso_U_13
_atom_site_aniso_U_12
Dy1 0.0247(4) 0.0250(4) 0.0266(5) -0.0007(3) 0.0063(3) 0.0002(3)
Dy2 0.0260(4) 0.0249(4) 0.0256(4) 0.0013(3) 0.0094(4) -0.0011(3)
Dy3 0.0292(5) 0.0254(4) 0.0289(5) -0.0004(3) 0.0103(4) -0.0008(3)
Dy4 0.0260(4) 0.0276(4) 0.0272(5) 0.0035(3) 0.0096(4) -0.0019(3)
Dy5 0.0249(4) 0.0292(4) 0.0247(4) 0.0030(3) 0.0076(4) 0.0016(3)
P1 0.023(2) 0.025(2) 0.024(2) 0.0026(17) 0.0081(18) 0.0016(17)
P2 0.025(2) 0.024(2) 0.025(2) 0.0020(18) 0.0074(19) 0.0035(18)
C1 0.027(7) 0.038(7) 0.045(7) -0.016(6) 0.008(6) 0.001(6)
C2 0.031(7) 0.037(7) 0.046(7) -0.013(6) 0.007(6) 0.003(6)
N13 0.038(7) 0.032(6) 0.047(7) -0.011(5) 0.013(6) -0.005(6)
C4 0.038(7) 0.030(6) 0.048(7) -0.010(6) 0.011(6) 0.003(6)
C5 0.032(7) 0.034(6) 0.040(7) -0.010(6) 0.010(6) 0.003(6)
C6 0.018(8) 0.013(8) 0.050(12) 0.006(7) 0.020(8) 0.003(6)
C7 0.052(14) 0.042(13) 0.044(14) 0.004(11) -0.003(11) -0.006(11)
C8 0.049(12) 0.020(9) 0.033(11) -0.001(8) 0.015(10) 0.007(8)
C9 0.040(11) 0.022(9) 0.028(10) 0.005(7) 0.020(9) 0.005(8)
C10 0.026(6) 0.038(6) 0.038(7) 0.002(6) 0.011(6) 0.004(6)
C11 0.034(7) 0.039(7) 0.037(7) 0.005(5) 0.015(6) 0.005(6)
N14 0.040(7) 0.039(6) 0.041(7) -0.002(5) 0.014(6) 0.004(6)
C13 0.035(7) 0.036(6) 0.039(7) -0.004(6) 0.012(6) -0.002(6)
C14 0.027(6) 0.027(6) 0.044(7) -0.004(5) 0.007(6) -0.001(6)
C15 0.033(7) 0.050(8) 0.032(7) -0.008(6) 0.014(6) -0.010(6)
C16 0.037(7) 0.057(8) 0.037(7) -0.012(6) 0.008(6) -0.006(7)
N15 0.025(6) 0.058(8) 0.037(7) -0.012(6) 0.002(6) -0.004(6)
C18 0.023(7) 0.062(10) 0.034(8) -0.012(7) 0.011(7) -0.004(7)
C19 0.045(12) 0.044(12) 0.022(10) 0.001(8) 0.013(9) 0.009(9)
C20 0.042(12) 0.041(12) 0.038(12) -0.012(9) 0.024(10) 0.016(9)
C21 0.038(13) 0.067(17) 0.037(13) 0.015(11) 0.000(10) 0.018(11)
C22 0.047(13) 0.053(14) 0.035(13) 0.020(11) -0.001(11) -0.005(11)
C23 0.041(12) 0.056(14) 0.024(10) 0.006(9) 0.012(9) -0.003(10)
C24 0.036(7) 0.025(6) 0.038(6) 0.002(5) 0.015(5) 0.004(5)
C25 0.034(7) 0.032(7) 0.035(7) 0.002(6) 0.013(6) 0.001(5)
N16 0.039(6) 0.031(6) 0.038(6) 0.005(5) 0.016(5) -0.003(5)
C27 0.029(6) 0.024(6) 0.037(6) 0.004(5) 0.017(5) -0.001(5)
C28 0.026(6) 0.011(5) 0.031(6) 0.006(5) 0.017(5) 0.009(5)
C29 0.019(6) 0.034(6) 0.036(7) -0.007(6) 0.012(6) 0.009(6)
C30 0.025(4) 0.032(4) 0.030(4) -0.003(3) 0.015(3) 0.007(4)
C31 0.031(6) 0.038(5) 0.033(5) -0.003(5) 0.012(5) -0.001(5)
C32 0.028(6) 0.047(7) 0.026(6) -0.004(5) 0.017(5) -0.002(6)
C33 0.036(7) 0.049(7) 0.028(6) -0.006(6) 0.010(6) -0.006(6)
C34 0.037(7) 0.048(7) 0.036(7) -0.009(6) 0.002(6) -0.002(7)
C35 0.034(7) 0.033(7) 0.042(7) -0.007(5) 0.014(6) 0.004(6)
C36 0.027(6) 0.038(6) 0.038(6) -0.004(5) 0.014(5) 0.005(5)
C37 0.029(6) 0.035(6) 0.039(6) -0.002(5) 0.018(5) 0.009(6)
C38 0.034(6) 0.042(6) 0.039(6) -0.001(5) 0.013(5) 0.012(5)
C39 0.034(7) 0.044(7) 0.037(6) 0.003(5) 0.017(6) 0.017(6)
C40 0.042(7) 0.049(7) 0.033(6) 0.007(6) 0.013(6) 0.017(7)
C41 0.041(7) 0.050(7) 0.030(6) -0.001(6) 0.006(6) 0.015(7)
C42 0.034(7) 0.042(7) 0.029(6) -0.001(5) 0.006(6) 0.013(6)
C43 0.029(6) 0.037(5) 0.032(5) 0.000(5) 0.011(5) 0.014(5)
C44 0.020(4) 0.027(5) 0.031(5) -0.001(4) 0.013(3) 0.004(4)
C45 0.017(5) 0.035(5) 0.037(5) 0.003(4) 0.011(4) 0.010(4)
C46 0.024(5) 0.041(6) 0.040(6) 0.007(5) 0.015(4) 0.010(5)
C47 0.031(6) 0.043(7) 0.047(7) 0.011(6) 0.015(6) 0.006(6)
C48 0.036(7) 0.052(8) 0.043(7) 0.011(6) 0.022(6) 0.005(6)
C49 0.046(7) 0.058(8) 0.040(7) 0.010(7) 0.015(6) 0.009(6)
C50 0.037(7) 0.055(8) 0.034(7) 0.010(6) 0.011(6) 0.012(6)
C51 0.025(5) 0.050(6) 0.033(6) 0.006(5) 0.017(4) 0.013(5)
C52 0.030(6) 0.046(7) 0.037(6) -0.004(5) 0.015(5) 0.008(5)
C53 0.029(5) 0.036(6) 0.041(6) -0.006(5) 0.013(5) 0.002(5)
C54 0.038(7) 0.040(7) 0.046(7) -0.008(6) 0.012(6) -0.003(6)
C55 0.043(7) 0.041(7) 0.051(8) -0.001(6) 0.014(6) -0.002(6)
C56 0.040(7) 0.038(7) 0.051(8) 0.008(6) 0.017(6) 0.000(6)
C57 0.030(6) 0.032(7) 0.048(7) 0.007(6) 0.020(6) 0.006(5)
C58 0.026(5) 0.033(6) 0.040(6) 0.000(5) 0.014(4) 0.006(4)
C59 0.032(10) 0.025(9) 0.036(11) 0.001(8) 0.006(9) -0.003(8)
C60 0.032(12) 0.060(15) 0.047(14) 0.007(11) 0.001(10) -0.015(11)
C61 0.035(12) 0.053(14) 0.036(12) 0.006(10) 0.001(10) 0.003(10)
C62 0.070(18) 0.056(15) 0.036(13) -0.020(11) 0.008(12) -0.022(13)
C63 0.029(9) 0.010(7) 0.033(10) 0.000(7) 0.009(8) -0.013(7)
C64 0.030(11) 0.061(14) 0.033(12) -0.004(10) 0.012(9) 0.008(10)
C65 0.042(12) 0.032(10) 0.028(10) 0.006(8) 0.014(9) -0.009(9)
C66 0.064(15) 0.037(11) 0.035(12) 0.022(9) 0.029(11) 0.007(10)
C67 0.15(2) 0.031(11) 0.044(13) 0.000(9) 0.046(15) -0.004(13)
C68 0.16(2) 0.041(13) 0.053(14) 0.006(10) 0.055(16) 0.012(14)
C69 0.035(12) 0.049(14) 0.033(12) -0.006(10) -0.004(9) 0.004(10)
C70 0.047(14) 0.049(14) 0.043(14) 0.002(11) 0.001(11) 0.012(11)
C71 0.028(9) 0.014(8) 0.034(10) 0.002(7) 0.011(8) 0.001(7)
C72 0.074(12) 0.080(13) 0.063(12) 0.004(11) 0.009(9) -0.019(11)
C73 0.053(12) 0.074(14) 0.066(12) -0.011(12) 0.030(11) 0.000(11)
N1 0.027(6) 0.031(6) 0.043(7) -0.009(5) 0.006(5) -0.002(5)
N2 0.056(11) 0.025(8) 0.033(9) -0.003(7) 0.019(9) -0.004(8)
N3 0.042(10) 0.012(7) 0.038(10) -0.002(6) 0.005(8) -0.007(6)
N4 0.026(8) 0.033(9) 0.026(8) 0.002(7) 0.004(7) -0.005(7)
N5 0.033(9) 0.021(8) 0.032(9) 0.006(6) -0.001(7) -0.002(7)
N6 0.023(6) 0.034(6) 0.041(6) -0.003(5) 0.007(5) 0.001(5)
N7 0.034(7) 0.045(8) 0.031(7) -0.009(6) 0.016(6) -0.007(6)
N8 0.037(10) 0.042(10) 0.037(10) 0.014(8) 0.013(8) 0.010(8)
N9 0.025(8) 0.026(8) 0.036(9) 0.012(7) -0.001(7) 0.001(6)
N10 0.035(9) 0.034(9) 0.030(9) 0.017(7) 0.000(7) 0.003(7)
N11 0.053(11) 0.035(9) 0.037(10) 0.008(7) 0.024(9) -0.017(8)
N12 0.035(6) 0.018(5) 0.032(6) 0.007(5) 0.020(5) 0.001(5)
O1 0.033(7) 0.026(7) 0.038(8) 0.003(6) 0.012(6) -0.004(6)
O2 0.017(6) 0.039(7) 0.027(7) 0.003(6) 0.005(5) 0.005(5)
O3 0.021(6) 0.022(6) 0.032(7) 0.009(5) -0.001(5) 0.011(5)
O4 0.031(7) 0.026(7) 0.020(6) 0.006(5) 0.004(5) 0.001(5)
O5 0.019(5) 0.029(5) 0.026(5) 0.001(4) 0.010(3) 0.007(4)
O6 0.014(4) 0.031(4) 0.024(3) 0.009(3) 0.010(3) 0.006(3)
O7 0.028(5) 0.019(4) 0.031(6) 0.000(4) 0.015(4) 0.010(4)
O8 0.026(6) 0.027(7) 0.022(6) 0.002(5) 0.006(5) 0.002(5)
O9 0.015(6) 0.033(7) 0.035(8) 0.001(6) 0.006(5) 0.004(5)
O10 0.057(9) 0.018(6) 0.023(6) 0.012(5) 0.025(6) 0.010(6)
O11 0.026(7) 0.033(7) 0.038(8) -0.010(6) 0.015(6) -0.011(6)
O12 0.031(7) 0.053(9) 0.022(7) -0.004(6) -0.001(6) 0.002(7)
O13 0.051(9) 0.029(7) 0.047(9) -0.009(6) 0.033(8) -0.014(6)
O14 0.021(6) 0.028(7) 0.037(8) -0.004(6) 0.009(6) 0.002(5)
O15 0.067(12) 0.081(13) 0.021(8) 0.005(8) 0.015(8) 0.021(10)
O16 0.065(12) 0.064(12) 0.044(10) 0.009(9) 0.007(9) -0.011(10)
O17 0.041(8) 0.022(7) 0.051(9) -0.004(6) 0.026(7) 0.008(6)
O18 0.047(8) 0.019(6) 0.046(8) 0.014(6) 0.026(7) 0.015(6)
O19 0.026(7) 0.033(7) 0.046(9) 0.013(6) 0.012(6) 0.006(6)
O20 0.023(6) 0.030(7) 0.044(8) 0.004(6) 0.018(6) 0.001(5)
O21 0.077(13) 0.032(9) 0.051(11) 0.008(7) -0.005(9) -0.014(8)
O22 0.17(2) 0.061(13) 0.070(14) -0.012(10) 0.075(16) -0.047(14)
O23 0.055(9) 0.066(10) 0.040(8) -0.007(8) 0.017(7) -0.018(8)
O24 0.036(7) 0.032(7) 0.027(7) 0.000(5) 0.017(6) -0.006(6)
O25 0.021(6) 0.040(8) 0.038(8) 0.013(6) 0.018(6) 0.009(6)
O26 0.033(7) 0.038(8) 0.047(8) -0.005(6) 0.014(7) 0.000(6)
O1W 0.041(8) 0.040(8) 0.028(7) 0.002(6) 0.014(6) -0.009(6)

loop_
_atom_type_symbol
_atom_type_description
_atom_type_scat_dispersion_real
_atom_type_scat_dispersion_imag
_atom_type_scat_source
C C 0.0033 0.0016 'International Tables Vol C Tables 4.2.6.8 and 6.1.1.4'
H H 0.0000 0.0000 'International Tables Vol C Tables 4.2.6.8 and 6.1.1.4'
N N 0.0061 0.0033 'International Tables Vol C Tables 4.2.6.8 and 6.1.1.4'
O O 0.0106 0.0060 'International Tables Vol C Tables 4.2.6.8 and 6.1.1.4'
P P 0.1023 0.0942 'International Tables Vol C Tables 4.2.6.8 and 6.1.1.4'
Dy Dy -0.1892 4.4098 'International Tables Vol C Tables 4.2.6.8 and 6.1.1.4'

loop_
_geom_angle_atom_site_label_1
_geom_angle_atom_site_label_2
_geom_angle_atom_site_label_3
_geom_angle
_geom_angle_site_symmetry_1
_geom_angle_site_symmetry_3
O8 Dy1 O1 77.3(5) . .
O8 Dy1 O3 76.5(5) . .
O1 Dy1 O3 144.7(5) . .
O8 Dy1 O5 77.3(4) . .
O1 Dy1 O5 75.7(4) . .
O3 Dy1 O5 75.8(4) . .
O8 Dy1 O11 146.3(4) . .
O1 Dy1 O11 121.8(5) . .
O3 Dy1 O11 73.3(5) . .
O5 Dy1 O11 81.1(4) . .
O8 Dy1 O13 80.4(5) . .
O1 Dy1 O13 72.9(5) . .
O3 Dy1 O13 124.7(5) . .
O5 Dy1 O13 144.7(5) . .
O11 Dy1 O13 129.7(5) . .
O8 Dy1 N1 141.3(4) . .
O1 Dy1 N1 67.9(5) . .
O3 Dy1 N1 142.2(5) . .
O5 Dy1 N1 108.5(5) . .
O11 Dy1 N1 70.5(5) . .
O13 Dy1 N1 73.9(5) . .
O8 Dy1 N7 103.2(5) . .
O1 Dy1 N7 143.7(4) . .
O3 Dy1 N7 66.2(4) . .
O5 Dy1 N7 140.4(4) . .
O11 Dy1 N7 77.9(5) . .
O13 Dy1 N7 71.5(5) . .
N1 Dy1 N7 95.5(5) . .
O6 Dy2 O14 143.9(5) . .
O6 Dy2 O1W 142.2(5) . .
O14 Dy2 O1W 68.6(5) . .
O6 Dy2 O8 83.7(4) . .
O14 Dy2 O8 76.7(4) . .
O1W Dy2 O8 90.3(4) . .
O6 Dy2 O1 74.0(4) . .
O14 Dy2 O1 71.0(4) . .
O1W Dy2 O1 138.4(5) . .
O8 Dy2 O1 70.9(4) . .
O6 Dy2 O2 77.9(4) . .
O14 Dy2 O2 138.1(4) . .
O1W Dy2 O2 71.9(4) . .
O8 Dy2 O2 117.2(4) . .
O1 Dy2 O2 149.7(4) . .
O6 Dy2 N4 101.9(5) . .
O14 Dy2 N4 101.0(5) . .
O1W Dy2 N4 82.1(5) . .
O8 Dy2 N4 172.3(5) . .
O1 Dy2 N4 115.5(5) . .
O2 Dy2 N4 59.8(5) . .
O6 Dy2 O9 72.7(4) . .
O14 Dy2 O9 117.6(4) . .
O1W Dy2 O9 73.0(4) . .
O8 Dy2 O9 56.1(4) . .
O1 Dy2 O9 119.3(4) . .
O2 Dy2 O9 61.0(4) . .
N4 Dy2 O9 120.2(5) . .
O6 Dy2 N3 99.5(5) . .
O14 Dy2 N3 69.1(5) . .
O1W Dy2 N3 114.3(5) . .
O8 Dy2 N3 124.7(5) . .
O1 Dy2 N3 57.7(5) . .
O2 Dy2 N3 117.4(5) . .
N4 Dy2 N3 60.0(5) . .
O9 Dy2 N3 172.2(5) . .
O15 Dy3 O21 93.5(8) . .
O15 Dy3 O9 86.3(6) . .
O21 Dy3 O9 155.5(5) . .
O15 Dy3 O19 159.0(6) . .
O21 Dy3 O19 90.2(7) . .
O9 Dy3 O19 98.7(5) . .
O15 Dy3 O2 83.9(6) . .
O21 Dy3 O2 137.0(5) . .
O9 Dy3 O2 67.4(4) . .
O19 Dy3 O2 79.4(4) . .
O15 Dy3 O18 133.3(5) . .
O21 Dy3 O18 80.0(6) . .
O9 Dy3 O18 82.3(5) . .
O19 Dy3 O18 67.7(4) . .
O2 Dy3 O18 130.9(4) . .
O15 Dy3 O17 82.0(5) . .
O21 Dy3 O17 78.1(6) . .
O9 Dy3 O17 77.6(5) . .
O19 Dy3 O17 118.9(4) . .
O2 Dy3 O17 142.9(4) . .
O18 Dy3 O17 51.3(4) . .
O15 Dy3 N6 73.7(6) . .
O21 Dy3 N6 73.1(5) . .
O9 Dy3 N6 129.8(4) . .
O19 Dy3 N6 87.7(5) . .
O2 Dy3 N6 65.0(4) . .
O18 Dy3 N6 143.4(5) . .
O17 Dy3 N6 140.7(4) . .
O7 Dy4 O18 85.9(5) . .
O7 Dy4 O23 152.1(5) . .
O18 Dy4 O23 73.6(6) . .
O7 Dy4 O4 66.5(4) . .
O18 Dy4 O4 76.7(5) . .
O23 Dy4 O4 124.2(5) . .
O7 Dy4 O25 73.0(4) . .
O18 Dy4 O25 147.6(5) . .
O23 Dy4 O25 133.3(5) . .
O4 Dy4 O25 72.5(4) . .
O7 Dy4 O24 129.4(4) . .
O18 Dy4 O24 143.4(5) . .
O23 Dy4 O24 69.9(5) . .
O4 Dy4 O24 122.5(4) . .
O25 Dy4 O24 65.5(4) . .
O7 Dy4 O20 79.7(4) . .
O18 Dy4 O20 117.9(4) . .
O23 Dy4 O20 93.3(5) . .
O4 Dy4 O20 142.5(4) . .
O25 Dy4 O20 82.8(4) . .
O24 Dy4 O20 67.8(4) . .
O7 Dy4 O19 83.3(5) . .
O18 Dy4 O19 66.5(4) . .
O23 Dy4 O19 71.5(5) . .
O4 Dy4 O19 133.7(4) . .
O25 Dy4 O19 132.2(4) . .
O24 Dy4 O19 103.7(4) . .
O20 Dy4 O19 52.0(4) . .
O7 Dy4 N12 128.8(4) . .
O18 Dy4 N12 98.0(4) . .
O23 Dy4 N12 73.8(5) . .
O4 Dy4 N12 65.0(4) . .
O25 Dy4 N12 77.9(4) . .
O24 Dy4 N12 69.2(4) . .
O20 Dy4 N12 136.9(4) . .
O19 Dy4 N12 144.8(4) . .
O10 Dy5 O12 140.6(5) . .
O10 Dy5 O5 84.1(4) . .
O12 Dy5 O5 76.2(5) . .
O10 Dy5 O26 143.2(5) . .
O12 Dy5 O26 69.0(5) . .
O5 Dy5 O26 85.1(4) . .
O10 Dy5 O3 71.1(5) . .
O12 Dy5 O3 70.4(5) . .
O5 Dy5 O3 71.3(4) . .
O26 Dy5 O3 136.8(5) . .
O10 Dy5 O4 83.9(5) . .
O12 Dy5 O4 135.5(5) . .
O5 Dy5 O4 118.4(4) . .
O26 Dy5 O4 70.7(4) . .
O3 Dy5 O4 152.4(4) . .
O10 Dy5 O7 74.1(4) . .
O12 Dy5 O7 119.9(4) . .
O5 Dy5 O7 57.9(4) . .
O26 Dy5 O7 70.3(4) . .
O3 Dy5 O7 120.1(4) . .
O4 Dy5 O7 60.6(4) . .
O10 Dy5 N10 110.3(5) . .
O12 Dy5 N10 95.2(6) . .
O5 Dy5 N10 164.0(5) . .
O26 Dy5 N10 79.2(5) . .
O3 Dy5 N10 118.9(5) . .
O4 Dy5 N10 58.9(5) . .
O7 Dy5 N10 118.2(5) . .
O10 Dy5 N9 97.3(5) . .
O12 Dy5 N9 69.9(5) . .
O5 Dy5 N9 127.1(5) . .
O26 Dy5 N9 117.1(5) . .
O3 Dy5 N9 59.7(4) . .
O4 Dy5 N9 114.4(4) . .
O7 Dy5 N9 170.1(5) . .
N10 Dy5 N9 59.6(5) . .
O6 P1 O7 111.2(7) . .
O6 P1 O5 116.4(7) . .
O7 P1 O5 102.5(7) . .
O6 P1 C29 108.1(8) . .
O7 P1 C29 108.5(8) . .
O5 P1 C29 109.8(8) . .
O9 P2 O10 111.3(8) . .
O9 P2 O8 101.9(7) . .
O10 P2 O8 115.8(7) . .
O9 P2 C44 108.8(8) . .
O10 P2 C44 110.5(8) . .
O8 P2 C44 108.1(8) . .
C2 C1 N1 120.6(18) . .
C2 C1 H1 119.7 . .
N1 C1 H1 119.7 . .
C1 C2 N13 124.5(18) . .
C1 C2 H2 117.8 . .
N13 C2 H2 117.8 . .
C2 N13 C4 114.8(17) . .
N13 C4 C5 121.2(18) . .
N13 C4 H4 119.4 . .
C5 C4 H4 119.4 . .
N1 C5 C4 123.4(17) . .
N1 C5 C6 112.7(13) . .
C4 C5 C6 123.7(14) . .
N2 C6 O1 125.4(19) . .
N2 C6 C5 114.3(15) . .
O1 C6 C5 120.1(16) . .
N3 C7 C8 117(2) . .
N3 C7 H7 121.3 . .
C8 C7 H7 121.3 . .
N4 C8 C7 121(2) . .
N4 C8 H8 119.7 . .
C7 C8 H8 119.7 . .
O2 C9 N5 125.4(18) . .
O2 C9 C10 119.6(15) . .
N5 C9 C10 114.9(15) . .
N6 C10 C11 123.0(17) . .
N6 C10 C9 113.9(13) . .
C11 C10 C9 123.1(14) . .
N14 C11 C10 122.2(17) . .
N14 C11 H11 118.9 . .
C10 C11 H11 118.9 . .
C13 N14 C11 115.9(17) . .
C14 C13 N14 120.8(17) . .
C14 C13 H13 119.6 . .
N14 C13 H13 119.6 . .
C13 C14 N6 124.6(17) . .
C13 C14 H14 117.7 . .
N6 C14 H14 117.7 . .
N7 C15 C16 120.2(18) . .
N7 C15 H15 119.9 . .
C16 C15 H15 119.9 . .
N15 C16 C15 124.8(19) . .
N15 C16 H16 117.6 . .
C15 C16 H16 117.6 . .
C16 N15 C18 113.6(18) . .
N15 C18 C19 122.8(19) . .
N15 C18 H18 118.6 . .
C19 C18 H18 118.6 . .
N7 C19 C18 121.9(19) . .
N7 C19 C20 112.3(15) . .
C18 C19 C20 125.7(16) . .
O3 C20 N8 125(2) . .
O3 C20 C19 120.6(18) . .
N8 C20 C19 114.5(18) . .
N9 C21 C22 117(2) . .
N9 C21 H21 121.6 . .
C22 C21 H21 121.6 . .
N10 C22 C21 118(2) . .
N10 C22 H22 121.1 . .
C21 C22 H22 121.1 . .
O4 C23 N11 125(2) . .
O4 C23 C24 119.3(17) . .
N11 C23 C24 115.3(17) . .
N12 C24 C25 120.2(15) . .
N12 C24 C23 116.6(13) . .
C25 C24 C23 123.1(14) . .
N16 C25 C24 123.6(16) . .
N16 C25 H25 118.2 . .
C24 C25 H25 118.2 . .
C27 N16 C25 115.2(15) . .
N16 C27 C28 122.1(15) . .
N16 C27 H27 118.9 . .
C28 C27 H27 118.9 . .
C27 C28 N12 121.9(14) . .
C27 C28 H28 119.1 . .
N12 C28 H28 119.1 . .
C30 C29 P1 114.5(13) . .
C30 C29 H29A 108.6 . .
P1 C29 H29A 108.6 . .
C30 C29 H29B 108.6 . .
P1 C29 H29B 108.6 . .
H29A C29 H29B 107.6 . .
C43 C30 C31 122.2(16) . .
C43 C30 C29 118.0(15) . .
C31 C30 C29 119.7(15) . .
C32 C31 C30 123.1(16) . .
C32 C31 C36 116.9(14) . .
C30 C31 C36 120.0(14) . .
C33 C32 C31 123.4(17) . .
C33 C32 H32 118.3 . .
C31 C32 H32 118.3 . .
C32 C33 C34 116.8(18) . .
C32 C33 H33 121.6 . .
C34 C33 H33 121.6 . .
C35 C34 C33 123.9(18) . .
C35 C34 H34 118.1 . .
C33 C34 H34 118.1 . .
C34 C35 C36 117.4(17) . .
C34 C35 H35 121.3 . .
C36 C35 H35 121.3 . .
C37 C36 C35 118.9(16) . .
C37 C36 C31 119.7(14) . .
C35 C36 C31 121.5(14) . .
C38 C37 C36 120.2(16) . .
C38 C37 H37 119.9 . .
C36 C37 H37 119.9 . .
C37 C38 C39 119.0(17) . .
C37 C38 C43 121.2(14) . .
C39 C38 C43 119.8(15) . .
C40 C39 C38 121.0(17) . .
C40 C39 H39 119.5 . .
C38 C39 H39 119.5 . .
C39 C40 C41 119.3(18) . .
C39 C40 H40 120.3 . .
C41 C40 H40 120.3 . .
C42 C41 C40 121.3(18) . .
C42 C41 H41 119.4 . .
C40 C41 H41 119.4 . .
C41 C42 C43 121.6(17) . .
C41 C42 H42 119.2 . .
C43 C42 H42 119.2 . .
C30 C43 C42 126.6(17) . .
C30 C43 C38 116.7(14) . .
C42 C43 C38 116.8(14) . .
C45 C44 P2 115.7(12) . .
C45 C44 H44A 108.4 . .
P2 C44 H44A 108.4 . .
C45 C44 H44B 108.4 . .
P2 C44 H44B 108.4 . .
H44A C44 H44B 107.4 . .
C46 C45 C58 121.5(16) . .
C46 C45 C44 119.0(15) . .
C58 C45 C44 119.0(14) . .
C47 C46 C45 126.0(16) . .
C47 C46 C51 117.5(14) . .
C45 C46 C51 116.5(14) . .
C48 C47 C46 121.8(17) . .
C48 C47 H47 119.1 . .
C46 C47 H47 119.1 . .
C47 C48 C49 120.0(19) . .
C47 C48 H48 120.0 . .
C49 C48 H48 120.0 . .
C50 C49 C48 120.4(19) . .
C50 C49 H49 119.8 . .
C48 C49 H49 119.8 . .
C49 C50 C51 120.9(18) . .
C49 C50 H50 119.5 . .
C51 C50 H50 119.5 . .
C50 C51 C52 120.4(17) . .
C50 C51 C46 119.1(15) . .
C52 C51 C46 120.5(14) . .
C51 C52 C53 121.2(16) . .
C51 C52 H52 119.4 . .
C53 C52 H52 119.4 . .
C52 C53 C54 119.0(17) . .
C52 C53 C58 118.5(14) . .
C54 C53 C58 122.4(15) . .
C55 C54 C53 120.3(18) . .
C55 C54 H54 119.9 . .
C53 C54 H54 119.9 . .
C54 C55 C56 118.2(19) . .
C54 C55 H55 120.9 . .
C56 C55 H55 120.9 . .
C57 C56 C55 119.9(18) . .
C57 C56 H56 120.0 . .
C55 C56 H56 120.0 . .
C56 C57 C58 123.3(17) . .
C56 C57 H57 118.4 . .
C58 C57 H57 118.4 . .
C45 C58 C57 122.8(16) . .
C45 C58 C53 121.8(14) . .
C57 C58 C53 115.3(14) . .
O14 C59 O13 126.2(18) . .
O14 C59 C60 118.0(19) . .
O13 C59 C60 115.8(18) . .
C59 C60 H60A 109.5 . .
C59 C60 H60B 109.5 . .
H60A C60 H60B 109.5 . .
C59 C60 H60C 109.5 . .
H60A C60 H60C 109.5 . .
H60B C60 H60C 109.5 . .
O12 C61 O11 125(2) . .
O12 C61 C62 119(2) . .
O11 C61 C62 117(2) . .
C61 C62 H62A 109.5 . .
C61 C62 H62B 109.5 . .
H62A C62 H62B 109.5 . .
C61 C62 H62C 109.5 . .
H62A C62 H62C 109.5 . .
H62B C62 H62C 109.5 . .
O20 C63 O19 119.3(16) . .
O20 C63 C64 121.9(17) . .
O19 C63 C64 118.7(17) . .
C63 C64 H64A 109.5 . .
C63 C64 H64B 109.5 . .
H64A C64 H64B 109.5 . .
C63 C64 H64C 109.5 . .
H64A C64 H64C 109.5 . .
H64B C64 H64C 109.5 . .
O17 C65 O18 120.3(18) . .
O17 C65 C66 117.3(19) . .
O18 C65 C66 122.3(18) . .
C65 C66 H66A 109.5 . .
C65 C66 H66B 109.5 . .
H66A C66 H66B 109.5 . .
C65 C66 H66C 109.5 . .
H66A C66 H66C 109.5 . .
H66B C66 H66C 109.5 . .
O22 C67 O21 120(2) . .
O22 C67 C68 118(2) . .
O21 C67 C68 121(2) . .
C67 C68 H68A 109.5 . .
C67 C68 H68B 109.5 . .
H68A C68 H68B 109.5 . .
C67 C68 H68C 109.5 . .
H68A C68 H68C 109.5 . .
H68B C68 H68C 109.5 . .
O16 C69 O15 121(2) . .
O16 C69 C70 123(2) . .
O15 C69 C70 116(2) . .
C69 C70 H70A 109.5 . .
C69 C70 H70B 109.5 . .
H70A C70 H70B 109.5 . .
C69 C70 H70C 109.5 . .
H70A C70 H70C 109.5 . .
H70B C70 H70C 109.5 . .
O25 C71 O24 126.8(18) . 3_666
O25 C71 C71 115(2) . 3_666
O24 C71 C71 118(2) 3_666 3_666
O23 C72 H72A 109.5 . .
O23 C72 H72B 109.5 . .
H72A C72 H72B 109.5 . .
O23 C72 H72C 109.5 . .
H72A C72 H72C 109.5 . .
H72B C72 H72C 109.5 . .
O26 C73 H73A 109.5 . .
O26 C73 H73B 109.5 . .
H73A C73 H73B 109.5 . .
O26 C73 H73C 109.5 . .
H73A C73 H73C 109.5 . .
H73B C73 H73C 109.5 . .
C1 N1 C5 115.4(16) . .
C1 N1 Dy1 129.1(11) . .
C5 N1 Dy1 114.7(10) . .
C6 N2 N3 108.8(16) . .
C7 N3 N2 118.1(18) . .
C7 N3 Dy2 120.9(15) . .
N2 N3 Dy2 120.6(12) . .
C8 N4 N5 116.4(16) . .
C8 N4 Dy2 120.6(13) . .
N5 N4 Dy2 123.0(11) . .
C9 N5 N4 108.7(15) . .
C10 N6 C14 113.4(16) . .
C10 N6 Dy3 118.1(10) . .
C14 N6 Dy3 127.6(11) . .
C15 N7 C19 116.4(17) . .
C15 N7 Dy1 128.3(12) . .
C19 N7 Dy1 115.0(10) . .
C20 N8 N9 107.9(17) . .
C21 N9 N8 116.2(17) . .
C21 N9 Dy5 122.2(15) . .
N8 N9 Dy5 121.0(11) . .
C22 N10 N11 114.6(18) . .
C22 N10 Dy5 123.4(15) . .
N11 N10 Dy5 121.9(12) . .
C23 N11 N10 109.0(16) . .
C24 N12 C28 116.6(13) . .
C24 N12 Dy4 113.2(9) . .
C28 N12 Dy4 128.1(9) . .
C6 O1 Dy1 119.3(12) . .
C6 O1 Dy2 122.7(12) . .
Dy1 O1 Dy2 104.8(5) . .
C9 O2 Dy3 123.0(12) . .
C9 O2 Dy2 121.4(12) . .
Dy3 O2 Dy2 114.8(5) . .
C20 O3 Dy1 120.1(13) . .
C20 O3 Dy5 123.7(13) . .
Dy1 O3 Dy5 106.0(4) . .
C23 O4 Dy4 121.0(13) . .
C23 O4 Dy5 119.3(12) . .
Dy4 O4 Dy5 114.0(5) . .
P1 O5 Dy1 136.2(7) . .
P1 O5 Dy5 102.6(6) . .
Dy1 O5 Dy5 106.9(4) . .
P1 O6 Dy2 136.6(7) . .
P1 O7 Dy4 144.7(8) . .
P1 O7 Dy5 97.0(6) . .
Dy4 O7 Dy5 118.2(5) . .
P2 O8 Dy1 135.8(7) . .
P2 O8 Dy2 104.4(6) . .
Dy1 O8 Dy2 106.9(5) . .
P2 O9 Dy3 145.5(8) . .
P2 O9 Dy2 97.5(6) . .
Dy3 O9 Dy2 115.7(5) . .
P2 O10 Dy5 136.6(7) . .
C61 O11 Dy1 132.0(13) . .
C61 O12 Dy5 139.8(15) . .
C59 O13 Dy1 131.8(13) . .
C59 O14 Dy2 136.8(13) . .
C69 O15 Dy3 142.7(15) . .
C65 O17 Dy3 93.6(12) . .
C65 O18 Dy4 152.2(12) . .
C65 O18 Dy3 94.7(11) . .
Dy4 O18 Dy3 112.9(5) . .
C63 O19 Dy3 152.7(12) . .
C63 O19 Dy4 92.6(11) . .
Dy3 O19 Dy4 112.4(5) . .
C63 O20 Dy4 95.6(11) . .
C67 O21 Dy3 143(2) . .
C72 O23 Dy4 127.5(17) . .
C72 O23 H23A 116.4 . .
Dy4 O23 H23A 116.1 . .
C71 O24 Dy4 118.5(12) 3_666 .
C71 O25 Dy4 122.1(12) . .
C73 O26 Dy5 131.0(14) . .
C73 O26 H26A 114.8 . .
Dy5 O26 H26A 114.2 . .
Dy2 O1W H1WB 109.6 . .
Dy2 O1W H1WA 109.1 . .
H1WB O1W H1WA 109.5 . .

loop_
_geom_bond_atom_site_label_1
_geom_bond_atom_site_label_2
_geom_bond_distance
_geom_bond_site_symmetry_2
Dy1 O8 2.291(12) .
Dy1 O1 2.297(14) .
Dy1 O3 2.297(12) .
Dy1 O5 2.321(12) .
Dy1 O11 2.322(14) .
Dy1 O13 2.361(13) .
Dy1 N1 2.529(15) .
Dy1 N7 2.550(16) .
Dy2 O6 2.217(11) .
Dy2 O14 2.375(12) .
Dy2 O1W 2.398(13) .
Dy2 O8 2.439(12) .
Dy2 O1 2.498(14) .
Dy2 O2 2.499(13) .
Dy2 N4 2.604(16) .
Dy2 O9 2.623(13) .
Dy2 N3 2.689(15) .
Dy3 O15 2.200(17) .
Dy3 O21 2.259(16) .
Dy3 O9 2.264(13) .
Dy3 O19 2.328(13) .
Dy3 O2 2.418(13) .
Dy3 O18 2.481(13) .
Dy3 O17 2.505(14) .
Dy3 N6 2.584(16) .
Dy4 O7 2.290(13) .
Dy4 O18 2.356(13) .
Dy4 O23 2.385(16) .
Dy4 O4 2.418(12) .
Dy4 O25 2.421(13) .
Dy4 O24 2.457(13) .
Dy4 O20 2.467(13) .
Dy4 O19 2.523(14) .
Dy4 N12 2.594(13) .
Dy5 O10 2.242(12) .
Dy5 O12 2.321(14) .
Dy5 O5 2.408(12) .
Dy5 O26 2.416(14) .
Dy5 O3 2.459(13) .
Dy5 O4 2.550(13) .
Dy5 O7 2.566(12) .
Dy5 N10 2.602(16) .
Dy5 N9 2.649(15) .
P1 O6 1.515(12) .
P1 O7 1.531(13) .
P1 O5 1.563(13) .
P1 C29 1.808(17) .
P2 O9 1.523(13) .
P2 O10 1.537(12) .
P2 O8 1.551(13) .
P2 C44 1.830(17) .
C1 C2 1.345(10) .
C1 N1 1.347(10) .
C1 H1 0.9500 .
C2 N13 1.346(10) .
C2 H2 0.9500 .
N13 C4 1.347(10) .
C4 C5 1.353(10) .
C4 H4 0.9500 .
C5 N1 1.349(10) .
C5 C6 1.52(3) .
C6 N2 1.30(2) .
C6 O1 1.30(2) .
C7 N3 1.25(3) .
C7 C8 1.41(3) .
C7 H7 0.9500 .
C8 N4 1.30(2) .
C8 H8 0.9500 .
C9 O2 1.30(2) .
C9 N5 1.34(2) .
C9 C10 1.50(3) .
C10 N6 1.351(10) .
C10 C11 1.353(10) .
C11 N14 1.349(10) .
C11 H11 0.9500 .
N14 C13 1.348(10) .
C13 C14 1.348(10) .
C13 H13 0.9500 .
C14 N6 1.354(10) .
C14 H14 0.9500 .
C15 N7 1.349(11) .
C15 C16 1.350(11) .
C15 H15 0.9500 .
C16 N15 1.349(11) .
C16 H16 0.9500 .
N15 C18 1.353(11) .
C18 C19 1.353(11) .
C18 H18 0.9500 .
C19 N7 1.350(11) .
C19 C20 1.48(3) .
C20 O3 1.29(2) .
C20 N8 1.37(3) .
C21 N9 1.27(3) .
C21 C22 1.44(3) .
C21 H21 0.9500 .
C22 N10 1.27(3) .
C22 H22 0.9500 .
C23 O4 1.29(2) .
C23 N11 1.32(3) .
C23 C24 1.45(3) .
C24 N12 1.357(10) .
C24 C25 1.361(10) .
C25 N16 1.357(10) .
C25 H25 0.9500 .
N16 C27 1.355(10) .
C27 C28 1.356(10) .
C27 H27 0.9500 .
C28 N12 1.364(10) .
C28 H28 0.9500 .
C29 C30 1.51(2) .
C29 H29A 0.9900 .
C29 H29B 0.9900 .
C30 C43 1.393(9) .
C30 C31 1.397(9) .
C31 C32 1.393(9) .
C31 C36 1.44(3) .
C32 C33 1.389(9) .
C32 H32 0.9500 .
C33 C34 1.393(9) .
C33 H33 0.9500 .
C34 C35 1.391(9) .
C34 H34 0.9500 .
C35 C36 1.395(9) .
C35 H35 0.9500 .
C36 C37 1.394(9) .
C37 C38 1.393(9) .
C37 H37 0.9500 .
C38 C39 1.396(9) .
C38 C43 1.48(3) .
C39 C40 1.392(9) .
C39 H39 0.9500 .
C40 C41 1.394(9) .
C40 H40 0.9500 .
C41 C42 1.394(9) .
C41 H41 0.9500 .
C42 C43 1.398(9) .
C42 H42 0.9500 .
C44 C45 1.51(2) .
C44 H44A 0.9900 .
C44 H44B 0.9900 .
C45 C46 1.401(9) .
C45 C58 1.402(9) .
C46 C47 1.401(9) .
C46 C51 1.48(3) .
C47 C48 1.398(9) .
C47 H47 0.9500 .
C48 C49 1.400(9) .
C48 H48 0.9500 .
C49 C50 1.398(9) .
C49 H49 0.9500 .
C50 C51 1.399(9) .
C50 H50 0.9500 .
C51 C52 1.400(9) .
C52 C53 1.401(9) .
C52 H52 0.9500 .
C53 C54 1.402(9) .
C53 C58 1.41(3) .
C54 C55 1.400(9) .
C54 H54 0.9500 .
C55 C56 1.400(9) .
C55 H55 0.9500 .
C56 C57 1.398(9) .
C56 H56 0.9500 .
C57 C58 1.402(9) .
C57 H57 0.9500 .
C59 O14 1.25(2) .
C59 O13 1.31(2) .
C59 C60 1.53(3) .
C60 H60A 0.9800 .
C60 H60B 0.9800 .
C60 H60C 0.9800 .
C61 O12 1.28(3) .
C61 O11 1.32(3) .
C61 C62 1.49(3) .
C62 H62A 0.9800 .
C62 H62B 0.9800 .
C62 H62C 0.9800 .
C63 O20 1.26(2) .
C63 O19 1.28(2) .
C63 C64 1.49(3) .
C64 H64A 0.9800 .
C64 H64B 0.9800 .
C64 H64C 0.9800 .
C65 O17 1.24(2) .
C65 O18 1.25(2) .
C65 C66 1.48(3) .
C66 H66A 0.9800 .
C66 H66B 0.9800 .
C66 H66C 0.9800 .
C67 O22 1.26(3) .
C67 O21 1.26(3) .
C67 C68 1.506(10) .
C68 H68A 0.9800 .
C68 H68B 0.9800 .
C68 H68C 0.9800 .
C69 O16 1.24(3) .
C69 O15 1.29(3) .
C69 C70 1.50(3) .
C70 H70A 0.9800 .
C70 H70B 0.9800 .
C70 H70C 0.9800 .
C71 O25 1.23(2) .
C71 O24 1.26(2) 3_666
C71 C71 1.53(4) 3_666
C72 O23 1.505(10) .
C72 H72A 0.9800 .
C72 H72B 0.9800 .
C72 H72C 0.9800 .
C73 O26 1.489(10) .
C73 H73A 0.9800 .
C73 H73B 0.9800 .
C73 H73C 0.9800 .
N2 N3 1.38(2) .
N4 N5 1.37(2) .
N8 N9 1.40(2) .
N10 N11 1.39(2) .
O23 H23A 0.8499 .
O24 C71 1.26(2) 3_666
O26 H26A 0.8499 .
O1W H1WB 0.8501 .
O1W H1WA 0.8501 .

loop_
_geom_hbond_atom_site_label_D
_geom_hbond_atom_site_label_H
_geom_hbond_atom_site_label_A
_geom_hbond_distance_DH
_geom_hbond_distance_HA
_geom_hbond_distance_DA
_geom_hbond_angle_DHA
_geom_hbond_site_symmetry_A
O1W H1WA O16 0.85 2.00 2.64(3) 131.3 .
O26 H26A O25 0.85 1.95 2.65(2) 139.9 .
O23 H23A O22 0.85 2.01 2.69(3) 135.8 .
C72 H72A O24 0.98 2.56 3.09(4) 114.5 .
C66 H66C O4 0.98 2.57 3.30(3) 131.2 .
C62 H62B O1W 0.98 2.59 3.15(3) 116.6 4_576
C29 H29A O20 0.99 2.60 3.39(2) 136.7 .
C28 H28 N14 0.95 2.58 3.23(2) 125.8 2_645
C15 H15 O13 0.95 2.47 2.98(2) 113.7 .
C14 H14 O21 0.95 2.42 2.99(2) 118.7 .
C13 H13 N16 0.95 2.57 3.41(2) 148.4 4_565
C2 H2 N15 0.95 2.67 3.57(3) 159.9 2_756

loop_
_geom_torsion_atom_site_label_1
_geom_torsion_atom_site_label_2
_geom_torsion_atom_site_label_3
_geom_torsion_atom_site_label_4
_geom_torsion
_geom_torsion_site_symmetry_1
N1 C1 C2 N13 -1(3) .
C1 C2 N13 C4 2(3) .
C2 N13 C4 C5 -3(3) .
N13 C4 C5 N1 3(3) .
N13 C4 C5 C6 178.0(18) .
N1 C5 C6 N2 -170.8(17) .
C4 C5 C6 N2 13(3) .
N1 C5 C6 O1 6(2) .
C4 C5 C6 O1 -170.1(19) .
N3 C7 C8 N4 -6(4) .
O2 C9 C10 N6 5(3) .
N5 C9 C10 N6 -178.1(17) .
O2 C9 C10 C11 -174.8(18) .
N5 C9 C10 C11 2(3) .
N6 C10 C11 N14 -1(3) .
C9 C10 C11 N14 178.7(18) .
C10 C11 N14 C13 0(3) .
C11 N14 C13 C14 -1(3) .
N14 C13 C14 N6 4(3) .
N7 C15 C16 N15 -3(3) .
C15 C16 N15 C18 3(3) .
C16 N15 C18 C19 0(3) .
N15 C18 C19 N7 -4(3) .
N15 C18 C19 C20 177.0(19) .
N7 C19 C20 O3 9(2) .
C18 C19 C20 O3 -171.5(18) .
N7 C19 C20 N8 -170.6(16) .
C18 C19 C20 N8 9(3) .
N9 C21 C22 N10 -4(4) .
O4 C23 C24 N12 7(3) .
N11 C23 C24 N12 -168.9(18) .
O4 C23 C24 C25 -172.1(19) .
N11 C23 C24 C25 12(3) .
N12 C24 C25 N16 7(3) .
C23 C24 C25 N16 -174(2) .
C24 C25 N16 C27 -3(3) .
C25 N16 C27 C28 -2(3) .
N16 C27 C28 N12 2(3) .
O6 P1 C29 C30 -57.7(15) .
O7 P1 C29 C30 -178.4(12) .
O5 P1 C29 C30 70.3(15) .
P1 C29 C30 C43 87.3(19) .
P1 C29 C30 C31 -92.3(19) .
C43 C30 C31 C32 -177.4(18) .
C29 C30 C31 C32 2(3) .
C43 C30 C31 C36 1(3) .
C29 C30 C31 C36 -178.9(16) .
C30 C31 C32 C33 -179.5(18) .
C36 C31 C32 C33 2(3) .
C31 C32 C33 C34 2(3) .
C32 C33 C34 C35 -4(3) .
C33 C34 C35 C36 3(3) .
C34 C35 C36 C37 179.6(19) .
C34 C35 C36 C31 0(3) .
C32 C31 C36 C37 178.0(17) .
C30 C31 C36 C37 -1(3) .
C32 C31 C36 C35 -3(3) .
C30 C31 C36 C35 178.4(18) .
C35 C36 C37 C38 180.0(18) .
C31 C36 C37 C38 -1(3) .
C36 C37 C38 C39 -178.3(18) .
C36 C37 C38 C43 2(3) .
C37 C38 C39 C40 177.1(19) .
C43 C38 C39 C40 -3(3) .
C38 C39 C40 C41 6(3) .
C39 C40 C41 C42 -5(3) .
C40 C41 C42 C43 1(3) .
C31 C30 C43 C42 179.4(19) .
C29 C30 C43 C42 0(3) .
C31 C30 C43 C38 -1(3) .
C29 C30 C43 C38 179.9(16) .
C41 C42 C43 C30 -177.8(19) .
C41 C42 C43 C38 2(3) .
C37 C38 C43 C30 -1(3) .
C39 C38 C43 C30 178.9(18) .
C37 C38 C43 C42 179.0(18) .
C39 C38 C43 C42 -1(3) .
O9 P2 C44 C45 161.4(12) .
O10 P2 C44 C45 -76.2(14) .
O8 P2 C44 C45 51.5(14) .
P2 C44 C45 C46 91.2(19) .
P2 C44 C45 C58 -96.3(18) .
C58 C45 C46 C47 178(2) .
C44 C45 C46 C47 -10(3) .
C58 C45 C46 C51 -1(3) .
C44 C45 C46 C51 170.8(16) .
C45 C46 C47 C48 178(2) .
C51 C46 C47 C48 -3(3) .
C46 C47 C48 C49 6(3) .
C47 C48 C49 C50 -5(3) .
C48 C49 C50 C51 2(3) .
C49 C50 C51 C52 177(2) .
C49 C50 C51 C46 0(3) .
C47 C46 C51 C50 0(3) .
C45 C46 C51 C50 179.5(18) .
C47 C46 C51 C52 -176.6(19) .
C45 C46 C51 C52 3(3) .
C50 C51 C52 C53 -179.8(19) .
C46 C51 C52 C53 -3(3) .
C51 C52 C53 C54 178.3(19) .
C51 C52 C53 C58 2(3) .
C52 C53 C54 C55 176(2) .
C58 C53 C54 C55 -8(3) .
C53 C54 C55 C56 8(3) .
C54 C55 C56 C57 -6(3) .
C55 C56 C57 C58 4(3) .
C46 C45 C58 C57 177.8(19) .
C44 C45 C58 C57 6(3) .
C46 C45 C58 C53 1(3) .
C44 C45 C58 C53 -171.7(17) .
C56 C57 C58 C45 179(2) .
C56 C57 C58 C53 -3(3) .
C52 C53 C58 C45 -1(3) .
C54 C53 C58 C45 -176.9(19) .
C52 C53 C58 C57 -178.2(18) .
C54 C53 C58 C57 6(3) .
C2 C1 N1 C5 1(3) .
C2 C1 N1 Dy1 170.0(15) .
C4 C5 N1 C1 -1(3) .
C6 C5 N1 C1 -177.3(16) .
C4 C5 N1 Dy1 -172.3(17) .
C6 C5 N1 Dy1 12(2) .
O1 C6 N2 N3 1(3) .
C5 C6 N2 N3 177.4(15) .
C8 C7 N3 N2 -179(2) .
C8 C7 N3 Dy2 9(3) .
C6 N2 N3 C7 170(2) .
C6 N2 N3 Dy2 -18(2) .
C7 C8 N4 N5 177(2) .
C7 C8 N4 Dy2 0(3) .
O2 C9 N5 N4 -3(3) .
C10 C9 N5 N4 180.0(15) .
C8 N4 N5 C9 -164.8(18) .
Dy2 N4 N5 C9 13(2) .
C11 C10 N6 C14 3(3) .
C9 C10 N6 C14 -177.0(16) .
C11 C10 N6 Dy3 172.7(15) .
C9 C10 N6 Dy3 -7(2) .
C13 C14 N6 C10 -4(3) .
C13 C14 N6 Dy3 -172.9(15) .
C16 C15 N7 C19 -1(3) .
C16 C15 N7 Dy1 171.9(15) .
C18 C19 N7 C15 4(3) .
C20 C19 N7 C15 -176.6(16) .
C18 C19 N7 Dy1 -169.7(15) .
C20 C19 N7 Dy1 10(2) .
O3 C20 N8 N9 1(3) .
C19 C20 N8 N9 -179.2(16) .
C22 C21 N9 N8 176(2) .
C22 C21 N9 Dy5 4(3) .
C20 N8 N9 C21 175(2) .
C20 N8 N9 Dy5 -13(2) .
C21 C22 N10 N11 178(2) .
C21 C22 N10 Dy5 1(3) .
O4 C23 N11 N10 1(3) .
C24 C23 N11 N10 176.6(18) .
C22 N10 N11 C23 -158(2) .
Dy5 N10 N11 C23 18(2) .
C25 C24 N12 C28 -7(3) .
C23 C24 N12 C28 174.5(17) .
C25 C24 N12 Dy4 158.3(15) .
C23 C24 N12 Dy4 -21(2) .
C27 C28 N12 C24 2(2) .
C27 C28 N12 Dy4 -160.2(12) .
N2 C6 O1 Dy1 153.2(15) .
C5 C6 O1 Dy1 -23(2) .
N2 C6 O1 Dy2 18(2) .
C5 C6 O1 Dy2 -158.1(12) .
N5 C9 O2 Dy3 -176.7(14) .
C10 C9 O2 Dy3 0(2) .
N5 C9 O2 Dy2 -8(2) .
C10 C9 O2 Dy2 168.7(12) .
N8 C20 O3 Dy1 153.6(15) .
C19 C20 O3 Dy1 -26(2) .
N8 C20 O3 Dy5 13(2) .
C19 C20 O3 Dy5 -166.6(12) .
N11 C23 O4 Dy4 -171.8(17) .
C24 C23 O4 Dy4 13(3) .
N11 C23 O4 Dy5 -20(3) .
C24 C23 O4 Dy5 164.7(14) .
O6 P1 O5 Dy1 10.6(13) .
O7 P1 O5 Dy1 132.1(9) .
C29 P1 O5 Dy1 -112.7(11) .
O6 P1 O5 Dy5 -121.1(7) .
O7 P1 O5 Dy5 0.4(7) .
C29 P1 O5 Dy5 115.6(8) .
O7 P1 O6 Dy2 -113.3(11) .
O5 P1 O6 Dy2 3.5(13) .
C29 P1 O6 Dy2 127.7(11) .
O6 P1 O7 Dy4 -52.0(13) .
O5 P1 O7 Dy4 -177.0(11) .
C29 P1 O7 Dy4 66.8(14) .
O6 P1 O7 Dy5 124.7(6) .
O5 P1 O7 Dy5 -0.4(6) .
C29 P1 O7 Dy5 -116.5(8) .
O9 P2 O8 Dy1 135.0(10) .
O10 P2 O8 Dy1 14.1(13) .
C44 P2 O8 Dy1 -110.4(11) .
O9 P2 O8 Dy2 0.9(8) .
O10 P2 O8 Dy2 -120.1(7) .
C44 P2 O8 Dy2 115.4(7) .
O10 P2 O9 Dy3 -41.4(15) .
O8 P2 O9 Dy3 -165.5(12) .
C44 P2 O9 Dy3 80.5(15) .
O10 P2 O9 Dy2 123.3(6) .
O8 P2 O9 Dy2 -0.8(7) .
C44 P2 O9 Dy2 -114.8(7) .
O9 P2 O10 Dy5 -108.5(12) .
O8 P2 O10 Dy5 7.2(15) .
C44 P2 O10 Dy5 130.6(11) .
O12 C61 O11 Dy1 -12(3) .
C62 C61 O11 Dy1 169.6(16) .
O11 C61 O12 Dy5 17(4) .
C62 C61 O12 Dy5 -164.3(17) .
O14 C59 O13 Dy1 -19(3) .
C60 C59 O13 Dy1 160.5(15) .
O13 C59 O14 Dy2 23(3) .
C60 C59 O14 Dy2 -156.1(15) .
O16 C69 O15 Dy3 -92(3) .
C70 C69 O15 Dy3 89(3) .
O18 C65 O17 Dy3 -1(2) .
C66 C65 O17 Dy3 177.0(17) .
O17 C65 O18 Dy4 -174.7(19) .
C66 C65 O18 Dy4 8(4) .
O17 C65 O18 Dy3 1(2) .
C66 C65 O18 Dy3 -176.9(19) .
O20 C63 O19 Dy3 -150(2) .
C64 C63 O19 Dy3 34(4) .
O20 C63 O19 Dy4 6.9(16) .
C64 C63 O19 Dy4 -168.9(15) .
O19 C63 O20 Dy4 -7.0(17) .
C64 C63 O20 Dy4 168.6(16) .
O22 C67 O21 Dy3 80(5) .
C68 C67 O21 Dy3 -93(4) .
O24 C71 O25 Dy4 -174.6(13) 3_666
C71 C71 O25 Dy4 9(2) 3_666

loop_
_platon_squeeze_void_nr
_platon_squeeze_void_average_x
_platon_squeeze_void_average_y
_platon_squeeze_void_average_z
_platon_squeeze_void_volume
_platon_squeeze_void_count_electrons
_platon_squeeze_void_content
1 -0.095 0.028 0.345 167 27 ' '
2 0.095 -0.028 0.655 166 27 ' '
3 0.579 0.090 0.144 9 1 ' '
4 0.905 0.472 0.845 167 27 ' '
5 0.094 0.528 0.155 166 27 ' '
6 0.579 0.410 0.644 9 1 ' '
7 0.421 0.590 0.356 9 1 ' '
8 0.421 0.910 0.856 9 1 ' '
